data_7022541
loop_
_publ_author_name
'Clark, Lawrence'
'Deacon, Glen B.'
'Forsyth, Craig M.'
'Junk, Peter C.'
'Mountford, Philip'
'Townley, Josh P.'
'Wang, Jun'

_publ_section_title
;
 Synthesis and structures of calcium and strontium
 2,4-di-tert-butylphenolates and their reactivity towards the amine
 co-initiated ring-opening polymerisation of rac-lactide.
;
_journal_issue 25
_journal_name_full 'Dalton transactions (Cambridge, England : 2003)'
_journal_page_first 9294
_journal_page_last 9312
_journal_paper_doi 10.1039/c3dt00065f
_journal_volume 42
_journal_year 2013
_chemical_formula_moiety 'C44 H74 Ca O6'
_chemical_formula_sum 'C44 H74 Ca O6'
_chemical_formula_weight 739.11
_chemical_melting_point 351(2)
_chemical_name_systematic
;
?
;
_space_group_IT_number 14
_symmetry_cell_setting monoclinic
_symmetry_space_group_name_Hall '-P 2ybc'
_symmetry_space_group_name_H-M 'P 1 21/c 1'
_atom_sites_solution_hydrogens geom
_atom_sites_solution_primary direct
_atom_sites_solution_secondary difmap
_audit_creation_method SHELXL-97
_cell_angle_alpha 90.00
_cell_angle_beta 94.60(3)
_cell_angle_gamma 90.00
_cell_formula_units_Z 2
_cell_length_a 9.778(2)
_cell_length_b 9.6717(19)
_cell_length_c 22.946(5)
_cell_measurement_reflns_used 19375
_cell_measurement_temperature 123(1)
_cell_measurement_theta_max 27.50
_cell_measurement_theta_min 2.09
_cell_volume 2163.0(8)
_computing_cell_refinement 'Bruker Apex2 v2.0 (Bruker AXS, 2005)'
_computing_data_collection 'Bruker Apex2 v2.0 (Bruker AXS, 2005)'
_computing_data_reduction 'Bruker Apex2 v2.0 (Bruker AXS, 2005)'
_computing_molecular_graphics 'X-Seed (Barbour, 2001)'
_computing_publication_material 'CIFTAB (Sheldrick, 1997)'
_computing_structure_refinement 'SHELXL-97 (Sheldrick, 1997)'
_computing_structure_solution 'SHELXS-97 (Sheldrick, 1990)'
_diffrn_ambient_temperature 123(1)
_diffrn_measured_fraction_theta_full 0.997
_diffrn_measured_fraction_theta_max 0.997
_diffrn_measurement_device_type 'Bruker X8 Apex II CCD'
_diffrn_measurement_method 'phi and omega scans'
_diffrn_radiation_monochromator graphite
_diffrn_radiation_source 'fine-focus sealed tube'
_diffrn_radiation_type MoK\a
_diffrn_radiation_wavelength 0.71073
_diffrn_reflns_av_R_equivalents 0.0750
_diffrn_reflns_av_sigmaI/netI 0.0493
_diffrn_reflns_limit_h_max 12
_diffrn_reflns_limit_h_min -12
_diffrn_reflns_limit_k_max 12
_diffrn_reflns_limit_k_min -12
_diffrn_reflns_limit_l_max 29
_diffrn_reflns_limit_l_min -29
_diffrn_reflns_number 19375
_diffrn_reflns_theta_full 27.50
_diffrn_reflns_theta_max 27.50
_diffrn_reflns_theta_min 2.09
_exptl_absorpt_coefficient_mu 0.188
_exptl_absorpt_correction_T_max 0.9906
_exptl_absorpt_correction_T_min 0.9851
_exptl_absorpt_correction_type multi-scan
_exptl_absorpt_process_details SADABS
_exptl_crystal_colour colourless
_exptl_crystal_density_diffrn 1.135
_exptl_crystal_density_method 'not measured'
_exptl_crystal_description block
_exptl_crystal_F_000 812
_exptl_crystal_size_max 0.08
_exptl_crystal_size_mid 0.05
_exptl_crystal_size_min 0.05
_refine_diff_density_max 0.459
_refine_diff_density_min -0.412
_refine_diff_density_rms 0.058
_refine_ls_extinction_expression Fc^*^=kFc[1+0.001xFc^2^\l^3^/sin(2\q)]^-1/4^
_refine_ls_extinction_method SHELXL
_refine_ls_goodness_of_fit_ref 1.050
_refine_ls_hydrogen_treatment constr
_refine_ls_matrix_type full
_refine_ls_number_parameters 238
_refine_ls_number_reflns 4963
_refine_ls_number_restraints 0
_refine_ls_restrained_S_all 1.050
_refine_ls_R_factor_all 0.0646
_refine_ls_R_factor_gt 0.0477
_refine_ls_shift/su_max 0.000
_refine_ls_shift/su_mean 0.000
_refine_ls_structure_factor_coef Fsqd
_refine_ls_weighting_details 'calc w=1/[\s^2^(Fo^2^)+(0.2000P)^2^+0.0000P] where P=(Fo^2^+2Fc^2^)/3'
_refine_ls_weighting_scheme calc
_refine_ls_wR_factor_gt 0.1230
_refine_ls_wR_factor_ref 0.1345
_reflns_number_gt 3917
_reflns_number_total 4978
_reflns_threshold_expression >2sigma(I)
_cod_data_source_file c3dt00065f.txt
_cod_data_source_block '[CaL2(thf)4].CIF'
_cod_depositor_comments
;
The following automatic conversions were performed:

'_chemical_melting_point' value '76-80C' was changed to '351(2)' - it
was converted from degrees Celsius(C) to Kelvins(K), the average
value was taken and precision was
estimated.

'_exptl_absorpt_correction_type' value 'Multi-scan'
changed to 'multi-scan' according to
/home/saulius/struct/CIF-dictionaries/cif_core.dic dictionary named
'cif_core.dic' version 2.4.2 from 2011-04-26.

Automatic conversion script
Id: cif_fix_values 1891 2012-01-12 08:04:46Z andrius 
;
_cod_original_cell_volume 2163.1(8)
_cod_original_sg_symbol_H-M P21/c
_cod_database_code 7022541

loop_
_symmetry_equiv_pos_as_xyz
'x, y, z'
'-x, y+1/2, -z+1/2'
'-x, -y, -z'
'x, -y-1/2, z-1/2'

loop_
_atom_site_label
_atom_site_type_symbol
_atom_site_fract_x
_atom_site_fract_y
_atom_site_fract_z
_atom_site_U_iso_or_equiv
_atom_site_adp_type
_atom_site_occupancy
_atom_site_symmetry_multiplicity
_atom_site_calc_flag
_atom_site_refinement_flags
Ca1 Ca 0.5000 0.0000 0.0000 0.01645(13) Uani 1 2 d S
O1 O 0.38312(11) -0.11834(11) 0.06150(5) 0.0224(3) Uani 1 1 d .
O2 O 0.40347(12) 0.21024(11) 0.03507(5) 0.0260(3) Uani 1 1 d .
O3 O 0.70327(12) 0.01449(12) 0.06842(5) 0.0260(3) Uani 1 1 d .
C2 C 0.27733(15) -0.22455(15) 0.14202(6) 0.0179(3) Uani 1 1 d .
C4 C 0.06742(16) -0.36354(16) 0.11925(7) 0.0221(3) Uani 1 1 d .
C3 C 0.16894(16) -0.30491(15) 0.15825(7) 0.0205(3) Uani 1 1 d .
H3 H 0.1632 -0.3214 0.1988 0.025 Uiso 1 1 calc R
C1 C 0.28679(15) -0.19684(15) 0.08098(6) 0.0180(3) Uani 1 1 d .
C6 C 0.18650(17) -0.25874(16) 0.04203(7) 0.0226(3) Uani 1 1 d .
H6 H 0.1918 -0.2448 0.0013 0.027 Uiso 1 1 calc R
C7 C 0.38409(16) -0.16545(17) 0.18810(7) 0.0224(3) Uani 1 1 d .
C5 C 0.08025(17) -0.33919(17) 0.06012(7) 0.0250(4) Uani 1 1 d .
H5 H 0.0153 -0.3782 0.0318 0.030 Uiso 1 1 calc R
C11 C -0.04861(18) -0.44798(18) 0.14292(8) 0.0288(4) Uani 1 1 d .
C18 C 0.4689(2) 0.34277(17) 0.02933(8) 0.0291(4) Uani 1 1 d .
H18A H 0.4223 0.3964 -0.0032 0.035 Uiso 1 1 calc R
H18B H 0.5665 0.3309 0.0218 0.035 Uiso 1 1 calc R
C10 C 0.35735(18) -0.2094(2) 0.25039(7) 0.0310(4) Uani 1 1 d .
H10A H 0.2678 -0.1742 0.2599 0.047 Uiso 1 1 calc R
H10B H 0.4293 -0.1716 0.2781 0.047 Uiso 1 1 calc R
H10C H 0.3578 -0.3105 0.2530 0.047 Uiso 1 1 calc R
C19 C 0.83397(18) -0.04231(19) 0.05473(8) 0.0298(4) Uani 1 1 d .
H19A H 0.8534 -0.0175 0.0144 0.036 Uiso 1 1 calc R
H19B H 0.8335 -0.1443 0.0583 0.036 Uiso 1 1 calc R
C8 C 0.52805(17) -0.2173(2) 0.17653(8) 0.0293(4) Uani 1 1 d .
H8A H 0.5310 -0.3183 0.1798 0.044 Uiso 1 1 calc R
H8B H 0.5959 -0.1767 0.2053 0.044 Uiso 1 1 calc R
H8C H 0.5490 -0.1899 0.1371 0.044 Uiso 1 1 calc R
C22 C 0.72236(19) 0.09455(19) 0.12130(7) 0.0296(4) Uani 1 1 d .
H22A H 0.6477 0.0760 0.1470 0.036 Uiso 1 1 calc R
H22B H 0.7234 0.1946 0.1123 0.036 Uiso 1 1 calc R
C16 C 0.3372(2) 0.3444(2) 0.11321(8) 0.0355(4) Uani 1 1 d .
H16A H 0.2639 0.4116 0.1202 0.043 Uiso 1 1 calc R
H16B H 0.3677 0.2989 0.1507 0.043 Uiso 1 1 calc R
C17 C 0.4562(2) 0.4154(2) 0.08736(9) 0.0387(5) Uani 1 1 d .
H17A H 0.5415 0.4050 0.1133 0.046 Uiso 1 1 calc R
H17B H 0.4372 0.5152 0.0813 0.046 Uiso 1 1 calc R
C15 C 0.28652(18) 0.23788(18) 0.06757(8) 0.0277(4) Uani 1 1 d .
H15A H 0.2557 0.1527 0.0865 0.033 Uiso 1 1 calc R
H15B H 0.2094 0.2753 0.0417 0.033 Uiso 1 1 calc R
C9 C 0.37945(19) -0.00669(17) 0.18605(8) 0.0283(4) Uani 1 1 d .
H9A H 0.4017 0.0251 0.1474 0.042 Uiso 1 1 calc R
H9B H 0.4464 0.0309 0.2160 0.042 Uiso 1 1 calc R
H9C H 0.2873 0.0251 0.1935 0.042 Uiso 1 1 calc R
C21 C 0.8587(2) 0.04958(19) 0.15046(8) 0.0350(4) Uani 1 1 d .
H21A H 0.8491 -0.0343 0.1746 0.042 Uiso 1 1 calc R
H21B H 0.9015 0.1240 0.1753 0.042 Uiso 1 1 calc R
C13 C -0.1253(2) -0.3606(2) 0.18505(9) 0.0370(4) Uani 1 1 d .
H13A H -0.1665 -0.2805 0.1642 0.055 Uiso 1 1 calc R
H13B H -0.0610 -0.3289 0.2172 0.055 Uiso 1 1 calc R
H13C H -0.1975 -0.4164 0.2007 0.055 Uiso 1 1 calc R
C20 C 0.9407(2) 0.0199(2) 0.09841(9) 0.0378(5) Uani 1 1 d .
H20A H 0.9796 0.1058 0.0831 0.045 Uiso 1 1 calc R
H20B H 1.0160 -0.0463 0.1088 0.045 Uiso 1 1 calc R
C14 C -0.1518(3) -0.4979(3) 0.09447(11) 0.0659(8) Uani 1 1 d .
H14A H -0.1953 -0.4181 0.0743 0.099 Uiso 1 1 calc R
H14B H -0.2220 -0.5543 0.1113 0.099 Uiso 1 1 calc R
H14C H -0.1046 -0.5536 0.0666 0.099 Uiso 1 1 calc R
C12 C 0.0111(2) -0.5747(2) 0.17729(13) 0.0571(7) Uani 1 1 d .
H12A H -0.0621 -0.6209 0.1966 0.086 Uiso 1 1 calc R
H12B H 0.0828 -0.5442 0.2068 0.086 Uiso 1 1 calc R
H12C H 0.0503 -0.6393 0.1503 0.086 Uiso 1 1 calc R

loop_
_atom_site_aniso_label
_atom_site_aniso_U_11
_atom_site_aniso_U_22
_atom_site_aniso_U_33
_atom_site_aniso_U_23
_atom_site_aniso_U_13
_atom_site_aniso_U_12
Ca1 0.0181(2) 0.0168(2) 0.0149(2) 0.00014(16) 0.00412(15) -0.00277(16)
O1 0.0235(6) 0.0239(6) 0.0206(5) 0.0029(4) 0.0073(4) -0.0062(5)
O2 0.0298(6) 0.0200(6) 0.0296(6) -0.0019(5) 0.0116(5) -0.0019(5)
O3 0.0223(6) 0.0362(7) 0.0193(5) -0.0044(5) 0.0011(4) -0.0017(5)
C2 0.0184(7) 0.0173(7) 0.0186(7) 0.0005(6) 0.0042(6) 0.0014(6)
C4 0.0214(8) 0.0192(7) 0.0270(8) -0.0018(6) 0.0096(6) -0.0044(6)
C3 0.0236(8) 0.0191(7) 0.0198(7) 0.0027(6) 0.0075(6) 0.0002(6)
C1 0.0193(7) 0.0154(7) 0.0201(7) 0.0021(6) 0.0061(6) -0.0005(6)
C6 0.0249(8) 0.0255(8) 0.0179(7) 0.0003(6) 0.0039(6) -0.0025(6)
C7 0.0196(8) 0.0288(8) 0.0189(7) 0.0000(6) 0.0029(6) -0.0023(6)
C5 0.0245(8) 0.0251(8) 0.0255(8) -0.0044(7) 0.0021(6) -0.0050(6)
C11 0.0259(9) 0.0246(8) 0.0375(10) -0.0018(7) 0.0130(7) -0.0081(7)
C18 0.0364(10) 0.0196(8) 0.0327(9) -0.0006(7) 0.0119(7) -0.0048(7)
C10 0.0277(9) 0.0469(11) 0.0184(8) 0.0019(7) 0.0010(7) -0.0026(8)
C19 0.0259(9) 0.0327(9) 0.0305(9) -0.0053(7) 0.0005(7) 0.0035(7)
C8 0.0204(8) 0.0408(10) 0.0267(8) 0.0019(7) 0.0017(7) 0.0007(7)
C22 0.0313(9) 0.0332(9) 0.0249(8) -0.0066(7) 0.0045(7) -0.0062(7)
C16 0.0356(10) 0.0384(10) 0.0339(9) -0.0105(8) 0.0114(8) -0.0026(8)
C17 0.0454(12) 0.0329(10) 0.0394(10) -0.0090(8) 0.0131(9) -0.0095(8)
C15 0.0237(8) 0.0312(9) 0.0291(9) -0.0036(7) 0.0070(7) 0.0013(7)
C9 0.0310(9) 0.0265(8) 0.0277(9) -0.0074(7) 0.0046(7) -0.0064(7)
C21 0.0450(11) 0.0290(9) 0.0287(9) -0.0011(8) -0.0100(8) -0.0046(8)
C13 0.0294(10) 0.0323(9) 0.0519(12) 0.0016(9) 0.0203(9) -0.0036(8)
C20 0.0241(9) 0.0405(11) 0.0473(12) -0.0100(9) -0.0064(8) 0.0034(8)
C14 0.0549(15) 0.095(2) 0.0500(14) -0.0181(13) 0.0164(12) -0.0549(15)
C12 0.0427(12) 0.0270(10) 0.107(2) 0.0196(12) 0.0422(13) 0.0010(9)

loop_
_atom_type_symbol
_atom_type_description
_atom_type_scat_dispersion_real
_atom_type_scat_dispersion_imag
_atom_type_scat_source
C C 0.0033 0.0016 'International Tables Vol C Tables 4.2.6.8 and 6.1.1.4'
H H 0.0000 0.0000 'International Tables Vol C Tables 4.2.6.8 and 6.1.1.4'
O O 0.0106 0.0060 'International Tables Vol C Tables 4.2.6.8 and 6.1.1.4'
Ca Ca 0.2262 0.3064 'International Tables Vol C Tables 4.2.6.8 and 6.1.1.4'

loop_
_geom_angle_atom_site_label_1
_geom_angle_atom_site_label_2
_geom_angle_atom_site_label_3
_geom_angle
_geom_angle_site_symmetry_1
_geom_angle_site_symmetry_3
O1 Ca1 O1 180.00(7) . 3_655
O1 Ca1 O2 90.73(4) . 3_655
O1 Ca1 O2 89.27(4) 3_655 3_655
O1 Ca1 O2 89.27(4) . .
O1 Ca1 O2 90.73(4) 3_655 .
O2 Ca1 O2 180.00(7) 3_655 .
O1 Ca1 O3 86.83(4) . 3_655
O1 Ca1 O3 93.17(4) 3_655 3_655
O2 Ca1 O3 93.30(4) 3_655 3_655
O2 Ca1 O3 86.70(4) . 3_655
O1 Ca1 O3 93.17(4) . .
O1 Ca1 O3 86.83(4) 3_655 .
O2 Ca1 O3 86.70(4) 3_655 .
O2 Ca1 O3 93.30(4) . .
O3 Ca1 O3 180.00(7) 3_655 .
C1 O1 Ca1 159.80(10) . .
C15 O2 C18 105.00(12) . .
C15 O2 Ca1 132.78(9) . .
C18 O2 Ca1 122.07(10) . .
C22 O3 C19 109.26(13) . .
C22 O3 Ca1 128.20(10) . .
C19 O3 Ca1 121.80(9) . .
C3 C2 C1 118.42(14) . .
C3 C2 C7 121.00(13) . .
C1 C2 C7 120.57(13) . .
C5 C4 C3 116.04(14) . .
C5 C4 C11 124.23(15) . .
C3 C4 C11 119.73(14) . .
C2 C3 C4 124.88(14) . .
C2 C3 H3 117.6 . .
C4 C3 H3 117.6 . .
O1 C1 C6 120.76(13) . .
O1 C1 C2 122.87(14) . .
C6 C1 C2 116.36(13) . .
C5 C6 C1 123.31(14) . .
C5 C6 H6 118.3 . .
C1 C6 H6 118.3 . .
C10 C7 C2 112.41(13) . .
C10 C7 C9 107.37(14) . .
C2 C7 C9 109.52(13) . .
C10 C7 C8 107.31(14) . .
C2 C7 C8 109.95(13) . .
C9 C7 C8 110.22(14) . .
C6 C5 C4 120.94(15) . .
C6 C5 H5 119.5 . .
C4 C5 H5 119.5 . .
C14 C11 C13 107.98(18) . .
C14 C11 C4 112.17(15) . .
C13 C11 C4 110.17(14) . .
C14 C11 C12 108.83(19) . .
C13 C11 C12 107.48(16) . .
C4 C11 C12 110.08(14) . .
O2 C18 C17 105.24(13) . .
O2 C18 H18A 110.7 . .
C17 C18 H18A 110.7 . .
O2 C18 H18B 110.7 . .
C17 C18 H18B 110.7 . .
H18A C18 H18B 108.8 . .
C7 C10 H10A 109.5 . .
C7 C10 H10B 109.5 . .
H10A C10 H10B 109.5 . .
C7 C10 H10C 109.5 . .
H10A C10 H10C 109.5 . .
H10B C10 H10C 109.5 . .
O3 C19 C20 106.23(14) . .
O3 C19 H19A 110.5 . .
C20 C19 H19A 110.5 . .
O3 C19 H19B 110.5 . .
C20 C19 H19B 110.5 . .
H19A C19 H19B 108.7 . .
C7 C8 H8A 109.5 . .
C7 C8 H8B 109.5 . .
H8A C8 H8B 109.5 . .
C7 C8 H8C 109.5 . .
H8A C8 H8C 109.5 . .
H8B C8 H8C 109.5 . .
O3 C22 C21 105.63(14) . .
O3 C22 H22A 110.6 . .
C21 C22 H22A 110.6 . .
O3 C22 H22B 110.6 . .
C21 C22 H22B 110.6 . .
H22A C22 H22B 108.7 . .
C17 C16 C15 104.82(14) . .
C17 C16 H16A 110.8 . .
C15 C16 H16A 110.8 . .
C17 C16 H16B 110.8 . .
C15 C16 H16B 110.8 . .
H16A C16 H16B 108.9 . .
C16 C17 C18 104.65(15) . .
C16 C17 H17A 110.8 . .
C18 C17 H17A 110.8 . .
C16 C17 H17B 110.8 . .
C18 C17 H17B 110.8 . .
H17A C17 H17B 108.9 . .
O2 C15 C16 104.69(14) . .
O2 C15 H15A 110.8 . .
C16 C15 H15A 110.8 . .
O2 C15 H15B 110.8 . .
C16 C15 H15B 110.8 . .
H15A C15 H15B 108.9 . .
C7 C9 H9A 109.5 . .
C7 C9 H9B 109.5 . .
H9A C9 H9B 109.5 . .
C7 C9 H9C 109.5 . .
H9A C9 H9C 109.5 . .
H9B C9 H9C 109.5 . .
C22 C21 C20 102.10(15) . .
C22 C21 H21A 111.3 . .
C20 C21 H21A 111.3 . .
C22 C21 H21B 111.3 . .
C20 C21 H21B 111.3 . .
H21A C21 H21B 109.2 . .
C11 C13 H13A 109.5 . .
C11 C13 H13B 109.5 . .
H13A C13 H13B 109.5 . .
C11 C13 H13C 109.5 . .
H13A C13 H13C 109.5 . .
H13B C13 H13C 109.5 . .
C19 C20 C21 102.51(15) . .
C19 C20 H20A 111.3 . .
C21 C20 H20A 111.3 . .
C19 C20 H20B 111.3 . .
C21 C20 H20B 111.3 . .
H20A C20 H20B 109.2 . .
C11 C14 H14A 109.5 . .
C11 C14 H14B 109.5 . .
H14A C14 H14B 109.5 . .
C11 C14 H14C 109.5 . .
H14A C14 H14C 109.5 . .
H14B C14 H14C 109.5 . .
C11 C12 H12A 109.5 . .
C11 C12 H12B 109.5 . .
H12A C12 H12B 109.5 . .
C11 C12 H12C 109.5 . .
H12A C12 H12C 109.5 . .
H12B C12 H12C 109.5 . .

loop_
_geom_bond_atom_site_label_1
_geom_bond_atom_site_label_2
_geom_bond_distance
_geom_bond_site_symmetry_2
Ca1 O1 2.2061(11) .
Ca1 O1 2.2061(11) 3_655
Ca1 O2 2.4073(12) 3_655
Ca1 O2 2.4073(12) .
Ca1 O3 2.4361(14) 3_655
Ca1 O3 2.4361(14) .
O1 C1 1.3156(18) .
O2 C15 1.439(2) .
O2 C18 1.4434(19) .
O3 C22 1.439(2) .
O3 C19 1.449(2) .
C2 C3 1.389(2) .
C2 C1 1.436(2) .
C2 C7 1.535(2) .
C4 C5 1.393(2) .
C4 C3 1.402(2) .
C4 C11 1.532(2) .
C3 H3 0.9500 .
C1 C6 1.406(2) .
C6 C5 1.388(2) .
C6 H6 0.9500 .
C7 C10 1.534(2) .
C7 C9 1.537(2) .
C7 C8 1.537(2) .
C5 H5 0.9500 .
C11 C14 1.519(3) .
C11 C13 1.525(2) .
C11 C12 1.546(3) .
C18 C17 1.520(2) .
C18 H18A 0.9900 .
C18 H18B 0.9900 .
C10 H10A 0.9800 .
C10 H10B 0.9800 .
C10 H10C 0.9800 .
C19 C20 1.512(3) .
C19 H19A 0.9900 .
C19 H19B 0.9900 .
C8 H8A 0.9800 .
C8 H8B 0.9800 .
C8 H8C 0.9800 .
C22 C21 1.507(3) .
C22 H22A 0.9900 .
C22 H22B 0.9900 .
C16 C17 1.513(3) .
C16 C15 1.523(2) .
C16 H16A 0.9900 .
C16 H16B 0.9900 .
C17 H17A 0.9900 .
C17 H17B 0.9900 .
C15 H15A 0.9900 .
C15 H15B 0.9900 .
C9 H9A 0.9800 .
C9 H9B 0.9800 .
C9 H9C 0.9800 .
C21 C20 1.518(3) .
C21 H21A 0.9900 .
C21 H21B 0.9900 .
C13 H13A 0.9800 .
C13 H13B 0.9800 .
C13 H13C 0.9800 .
C20 H20A 0.9900 .
C20 H20B 0.9900 .
C14 H14A 0.9800 .
C14 H14B 0.9800 .
C14 H14C 0.9800 .
C12 H12A 0.9800 .
C12 H12B 0.9800 .
C12 H12C 0.9800 .
